data_7128817
loop_
_publ_author_name
'Morris, Louis J.'
'Carpentier, Ambre'
'Maron, Laurent'
'Okuda, Jun'

_publ_section_title
;
 Reductive elimination of [AlH<sub>2</sub>]<sup>+</sup> from a cationic
 Ga-Al dihydride.
;
_journal_issue 74
_journal_name_full 'Chemical communications (Cambridge, England)'
_journal_page_first 9454
_journal_page_last 9457
_journal_paper_doi 10.1039/d1cc03706d
_journal_volume 57
_journal_year 2021
_chemical_formula_moiety 'C14 H26 Al N4, C32 H36 B'
_chemical_formula_sum 'C46 H62 Al B N4'
_chemical_formula_weight 708.78
_chemical_properties_physical Air-sensitive,Moisture-sensitive
_space_group_crystal_system monoclinic
_space_group_IT_number 14
_space_group_name_Hall '-P 2ybc'
_space_group_name_H-M_alt 'P 1 21/c 1'
_atom_sites_solution_hydrogens mixed
_atom_sites_solution_primary dual
_audit_creation_date 2021-07-08
_audit_creation_method
;
Olex2 1.3
(compiled 2020.11.12 svn.r5f609507 for OlexSys, GUI svn.r6272)
;
_audit_update_record
;
2021-07-09 deposited with the CCDC.	2021-08-13 downloaded from the CCDC.
;
_cell_angle_alpha 90
_cell_angle_beta 109.03(3)
_cell_angle_gamma 90
_cell_formula_units_Z 4
_cell_length_a 16.068(3)
_cell_length_b 12.667(3)
_cell_length_c 22.560(5)
_cell_measurement_reflns_used 37994
_cell_measurement_temperature 100
_cell_measurement_theta_max 72.22
_cell_measurement_theta_min 4.06
_cell_volume 4340.8(18)
_computing_cell_refinement
;
X-Area Recipe 1.36.0.0 (STOE, 2020)
;
_computing_data_collection
;
X-Area Pilatus3_SV 1.31.170.0 (STOE, 2020)
;
_computing_data_reduction
;
X-Area Integrate 1.78.3.0 (STOE, 2020)
X-Area LANA 1.83.8.0 (STOE, 2020)
;
_computing_molecular_graphics 'Olex2 1.3 (Dolomanov et al., 2009)'
_computing_publication_material 'Olex2 1.3 (Dolomanov et al., 2009)'
_computing_structure_refinement 'SHELXL 2014/7 (Sheldrick, 2015)'
_computing_structure_solution 'SHELXS-97 (Sheldrick, 1990)'
_diffrn_ambient_temperature 100
_diffrn_detector Pilatus200K
_diffrn_detector_area_resol_mean 5.81
_diffrn_detector_type 'DECTRIS PILATUS 200K'
_diffrn_measured_fraction_theta_full 0.997
_diffrn_measured_fraction_theta_max 0.990
_diffrn_measurement_details
;
 3531 frames, detector distance = 55 mm
;
_diffrn_measurement_device 'Eulerian 4-circle diffractometer'
_diffrn_measurement_device_type 'STOE STADIVARI'
_diffrn_measurement_method 'rotation method, \w scans'
_diffrn_radiation_collimation '0.5 mm diameter'
_diffrn_radiation_monochromator 'Graded multilayer mirror'
_diffrn_radiation_polarisn_norm 270
_diffrn_radiation_probe x-ray
_diffrn_radiation_type 'Cu K\a'
_diffrn_radiation_wavelength 1.54178
_diffrn_reflns_av_R_equivalents 0.0490
_diffrn_reflns_av_unetI/netI 0.0360
_diffrn_reflns_Laue_measured_fraction_full 0.997
_diffrn_reflns_Laue_measured_fraction_max 0.990
_diffrn_reflns_limit_h_max 19
_diffrn_reflns_limit_h_min -18
_diffrn_reflns_limit_k_max 15
_diffrn_reflns_limit_k_min -7
_diffrn_reflns_limit_l_max 26
_diffrn_reflns_limit_l_min -27
_diffrn_reflns_number 60757
_diffrn_reflns_point_group_measured_fraction_full 0.997
_diffrn_reflns_point_group_measured_fraction_max 0.990
_diffrn_reflns_theta_full 67.679
_diffrn_reflns_theta_max 71.999
_diffrn_reflns_theta_min 4.059
_diffrn_source 'GeniX 3D HF Cu'
_diffrn_source_current 0.600
_diffrn_source_power 0.030
_diffrn_source_voltage 50
_exptl_absorpt_coefficient_mu 0.657
_exptl_absorpt_correction_T_max 0.8750
_exptl_absorpt_correction_T_min 0.4759
_exptl_absorpt_correction_type multi-scan
_exptl_absorpt_process_details
;
STOE X-Red32, absorption correction by Gaussian integration, analogous to
P. Coppens in: F. R. Ahmed (Editor), "Crystallographic Computing", Munksgaard,
Copenhagen (1970), 255 - 270. Afterwards scaling of reflection intensities was
performed within STOE LANA. J. Koziskova, F. Hahn, J. Richter, J. Kozisek, Acta
Chimica Slovaca, vol. 9, no. 2, 2016, pp. 136 - 140.
Finally a spherical absorption correction was done within STOE LANA.
;
_exptl_crystal_colour colourless
_exptl_crystal_colour_primary colourless
_exptl_crystal_density_diffrn 1.085
_exptl_crystal_description plate
_exptl_crystal_F_000 1536
_exptl_crystal_recrystallization_method 'Re-crystallisation from solvent: Benzene'
_exptl_crystal_size_max 0.2
_exptl_crystal_size_mid 0.15
_exptl_crystal_size_min 0.06
_refine_diff_density_max 0.212
_refine_diff_density_min -0.306
_refine_diff_density_rms 0.035
_refine_ls_extinction_method none
_refine_ls_goodness_of_fit_ref 0.972
_refine_ls_hydrogen_treatment mixed
_refine_ls_matrix_type full
_refine_ls_number_parameters 493
_refine_ls_number_reflns 8449
_refine_ls_number_restraints 0
_refine_ls_restrained_S_all 0.972
_refine_ls_R_factor_all 0.0605
_refine_ls_R_factor_gt 0.0380
_refine_ls_shift/su_max 0.001
_refine_ls_shift/su_mean 0.000
_refine_ls_structure_factor_coef Fsqd
_refine_ls_weighting_details 'w=1/[\s^2^(Fo^2^)+(0.0618P)^2^] where P=(Fo^2^+2Fc^2^)/3'
_refine_ls_weighting_scheme calc
_refine_ls_wR_factor_gt 0.0959
_refine_ls_wR_factor_ref 0.1033
_reflns_Friedel_coverage 0.000
_reflns_number_gt 6020
_reflns_number_total 8449
_reflns_threshold_expression 'I > 2\s(I)'
_cod_data_source_file d1cc03706d2.cif
_cod_data_source_block 2
_cod_depositor_comments 'Adding full bibliography for 7128813--7128817.cif.'
_cod_original_cell_volume 4340.8(17)
_cod_database_code 7128817
_shelx_shelxl_version_number 2014/7
_shelx_space_group_comment
;
The symmetry employed for this shelxl refinement is uniquely defined
by the following loop, which should always be used as a source of
symmetry information in preference to the above space-group names.
They are only intended as comments.
;
_shelx_estimated_absorpt_t_max 0.962
_shelx_estimated_absorpt_t_min 0.880
_olex2_refinement_description
;
1. Fixed Uiso
 At 1.2 times of:
  All C(H) groups
 At 1.5 times of:
  All C(H,H,H) groups
2.a Aromatic/amide H refined with riding coordinates:
 C16(H16), C18(H18), C20(H20), C24(H24), C26(H26), C28(H28), C32(H32),
 C34(H34), C36(H36), C40(H40), C42(H42), C44(H44)
2.b Idealised Me refined as rotating group:
 C2(H2A,H2B,H2C), C4(H4A,H4B,H4C), C6(H6A,H6B,H6C), C7(H7A,H7B,H7C), C9(H9A,
 H9B,H9C), C11(H11A,H11B,H11C), C13(H13A,H13B,H13C), C14(H14A,H14B,H14C),
 C21(H21A,H21B,H21C), C22(H22A,H22B,H22C), C29(H29A,H29B,H29C), C30(H30A,H30B,
 H30C), C37(H37A,H37B,H37C), C38(H38A,H38B,H38C), C45(H45A,H45B,H45C), C46(H46A,
 H46B,H46C)
;
_olex2_submission_special_instructions 'No special instructions were received'

loop_
_space_group_symop_operation_xyz
'x, y, z'
'-x, y+1/2, -z+1/2'
'-x, -y, -z'
'x, -y-1/2, z-1/2'

loop_
_atom_site_label
_atom_site_type_symbol
_atom_site_fract_x
_atom_site_fract_y
_atom_site_fract_z
_atom_site_U_iso_or_equiv
_atom_site_adp_type
_atom_site_occupancy
_atom_site_site_symmetry_order
_atom_site_calc_flag
_atom_site_refinement_flags_posn
_atom_site_refinement_flags_adp
_atom_site_refinement_flags_occupancy
_atom_site_disorder_assembly
_atom_site_disorder_group
Al1 Al 0.17621(3) 0.45194(4) 0.56931(2) 0.03267(12) Uani 1 1 d . . . . .
H1 H 0.1365(12) 0.4415(14) 0.6204(9) 0.045(5) Uiso 1 1 d . . . . .
H2 H 0.1743(13) 0.5611(15) 0.5423(9) 0.051(5) Uiso 1 1 d . . . . .
N1 N 0.11589(8) 0.24491(10) 0.50273(6) 0.0301(3) Uani 1 1 d . . . . .
N2 N 0.07646(8) 0.37080(10) 0.43647(6) 0.0297(3) Uani 1 1 d . . . . .
N3 N 0.35850(8) 0.39654(11) 0.56999(6) 0.0338(3) Uani 1 1 d . . . . .
N4 N 0.34834(8) 0.36303(10) 0.66046(6) 0.0315(3) Uani 1 1 d . . . . .
C1 C 0.11851(9) 0.35073(12) 0.49809(7) 0.0291(3) Uani 1 1 d . . . . .
C2 C 0.15172(12) 0.18561(14) 0.56112(8) 0.0401(4) Uani 1 1 d . . . . .
H2A H 0.1052 0.1422 0.5679 0.060 Uiso 1 1 calc R U . . .
H2B H 0.1744 0.2349 0.5962 0.060 Uiso 1 1 calc R U . . .
H2C H 0.1996 0.1399 0.5584 0.060 Uiso 1 1 calc R U . . .
C3 C 0.07291(10) 0.19810(12) 0.44517(7) 0.0310(3) Uani 1 1 d . . . . .
C4 C 0.06362(11) 0.08196(13) 0.43688(8) 0.0391(4) Uani 1 1 d . . . . .
H4A H 0.0321 0.0538 0.4640 0.059 Uiso 1 1 calc R U . . .
H4B H 0.1221 0.0496 0.4481 0.059 Uiso 1 1 calc R U . . .
H4C H 0.0305 0.0658 0.3930 0.059 Uiso 1 1 calc R U . . .
C5 C 0.04729(9) 0.27851(12) 0.40324(7) 0.0311(3) Uani 1 1 d . . . . .
C6 C -0.00385(11) 0.27876(14) 0.33500(8) 0.0406(4) Uani 1 1 d . . . . .
H6A H -0.0572 0.3213 0.3277 0.061 Uiso 1 1 calc R U . . .
H6B H -0.0202 0.2062 0.3209 0.061 Uiso 1 1 calc R U . . .
H6C H 0.0322 0.3090 0.3116 0.061 Uiso 1 1 calc R U . . .
C7 C 0.06476(11) 0.47503(13) 0.40745(8) 0.0380(4) Uani 1 1 d . . . . .
H7A H 0.0924 0.5283 0.4393 0.057 Uiso 1 1 calc R U . . .
H7B H 0.0018 0.4903 0.3890 0.057 Uiso 1 1 calc R U . . .
H7C H 0.0923 0.4765 0.3745 0.057 Uiso 1 1 calc R U . . .
C8 C 0.30127(9) 0.39820(12) 0.60258(7) 0.0306(3) Uani 1 1 d . . . . .
C9 C 0.33726(11) 0.42773(16) 0.50438(8) 0.0443(4) Uani 1 1 d . . . . .
H9A H 0.3427 0.3664 0.4794 0.066 Uiso 1 1 calc R U . . .
H9B H 0.3780 0.4831 0.5009 0.066 Uiso 1 1 calc R U . . .
H9C H 0.2768 0.4546 0.4888 0.066 Uiso 1 1 calc R U . . .
C10 C 0.44084(10) 0.36171(13) 0.60739(8) 0.0369(4) Uani 1 1 d . . . . .
C11 C 0.51703(11) 0.35366(17) 0.58358(10) 0.0504(5) Uani 1 1 d . . . . .
H11A H 0.5342 0.4245 0.5745 0.076 Uiso 1 1 calc R U . . .
H11B H 0.5002 0.3111 0.5452 0.076 Uiso 1 1 calc R U . . .
H11C H 0.5667 0.3201 0.6154 0.076 Uiso 1 1 calc R U . . .
C12 C 0.43428(9) 0.34092(13) 0.66440(8) 0.0348(4) Uani 1 1 d . . . . .
C13 C 0.50099(11) 0.30288(15) 0.72346(9) 0.0475(4) Uani 1 1 d . . . . .
H13A H 0.5560 0.2865 0.7155 0.071 Uiso 1 1 calc R U . . .
H13B H 0.4790 0.2392 0.7381 0.071 Uiso 1 1 calc R U . . .
H13C H 0.5118 0.3580 0.7556 0.071 Uiso 1 1 calc R U . . .
C14 C 0.31350(11) 0.34252(14) 0.71183(8) 0.0381(4) Uani 1 1 d . . . . .
H14A H 0.2541 0.3721 0.7013 0.057 Uiso 1 1 calc R U . . .
H14B H 0.3519 0.3756 0.7503 0.057 Uiso 1 1 calc R U . . .
H14C H 0.3113 0.2662 0.7182 0.057 Uiso 1 1 calc R U . . .
C15 C 0.74393(9) 0.50179(12) 0.81372(7) 0.0291(3) Uani 1 1 d . . . . .
C16 C 0.80218(10) 0.44037(12) 0.86145(7) 0.0318(3) Uani 1 1 d . . . . .
H16 H 0.8548 0.4162 0.8554 0.038 Uiso 1 1 calc R U . . .
C17 C 0.78743(10) 0.41310(13) 0.91660(8) 0.0362(4) Uani 1 1 d . . . . .
C18 C 0.71199(11) 0.45186(14) 0.92698(8) 0.0398(4) Uani 1 1 d . . . . .
H18 H 0.7008 0.4345 0.9647 0.048 Uiso 1 1 calc R U . . .
C19 C 0.65321(11) 0.51544(13) 0.88271(8) 0.0379(4) Uani 1 1 d . . . . .
C20 C 0.67023(9) 0.53936(12) 0.82721(7) 0.0316(3) Uani 1 1 d . . . . .
H20 H 0.6298 0.5833 0.7972 0.038 Uiso 1 1 calc R U . . .
C21 C 0.85076(11) 0.34091(15) 0.96379(9) 0.0468(4) Uani 1 1 d . . . . .
H21A H 0.8258 0.2697 0.9602 0.070 Uiso 1 1 calc R U . . .
H21B H 0.8606 0.3679 1.0062 0.070 Uiso 1 1 calc R U . . .
H21C H 0.9069 0.3385 0.9555 0.070 Uiso 1 1 calc R U . . .
C22 C 0.57136(13) 0.55742(17) 0.89410(10) 0.0531(5) Uani 1 1 d . . . . .
H22A H 0.5834 0.6278 0.9130 0.080 Uiso 1 1 calc R U . . .
H22B H 0.5546 0.5097 0.9225 0.080 Uiso 1 1 calc R U . . .
H22C H 0.5232 0.5619 0.8541 0.080 Uiso 1 1 calc R U . . .
C23 C 0.86960(9) 0.54505(12) 0.76574(7) 0.0266(3) Uani 1 1 d . . . . .
C24 C 0.90018(9) 0.63696(12) 0.80100(7) 0.0275(3) Uani 1 1 d . . . . .
H24 H 0.8581 0.6827 0.8089 0.033 Uiso 1 1 calc R U . . .
C25 C 0.98877(9) 0.66478(12) 0.82502(7) 0.0282(3) Uani 1 1 d . . . . .
C26 C 1.05030(9) 0.59955(12) 0.81161(7) 0.0307(3) Uani 1 1 d . . . . .
H26 H 1.1110 0.6174 0.8273 0.037 Uiso 1 1 calc R U . . .
C27 C 1.02425(9) 0.50916(12) 0.77571(7) 0.0299(3) Uani 1 1 d . . . . .
C28 C 0.93452(9) 0.48287(12) 0.75389(7) 0.0281(3) Uani 1 1 d . . . . .
H28 H 0.9170 0.4201 0.7300 0.034 Uiso 1 1 calc R U . . .
C29 C 1.01885(10) 0.76072(13) 0.86590(8) 0.0348(3) Uani 1 1 d . . . . .
H29A H 0.9687 0.8080 0.8608 0.052 Uiso 1 1 calc R U . . .
H29B H 1.0643 0.7977 0.8537 0.052 Uiso 1 1 calc R U . . .
H29C H 1.0431 0.7388 0.9099 0.052 Uiso 1 1 calc R U . . .
C30 C 1.09176(10) 0.44081(14) 0.76056(8) 0.0385(4) Uani 1 1 d . . . . .
H30A H 1.0750 0.3664 0.7605 0.058 Uiso 1 1 calc R U . . .
H30B H 1.1496 0.4518 0.7922 0.058 Uiso 1 1 calc R U . . .
H30C H 1.0945 0.4599 0.7191 0.058 Uiso 1 1 calc R U . . .
C31 C 0.74696(9) 0.39679(12) 0.71139(8) 0.0314(3) Uani 1 1 d . . . . .
C32 C 0.74633(9) 0.38697(13) 0.64945(8) 0.0336(3) Uani 1 1 d . . . . .
H32 H 0.7565 0.4484 0.6287 0.040 Uiso 1 1 calc R U . . .
C33 C 0.73150(10) 0.29168(14) 0.61659(9) 0.0398(4) Uani 1 1 d . . . . .
C34 C 0.71714(10) 0.20126(14) 0.64698(10) 0.0444(4) Uani 1 1 d . . . . .
H34 H 0.7071 0.1357 0.6253 0.053 Uiso 1 1 calc R U . . .
C35 C 0.71731(10) 0.20553(13) 0.70824(9) 0.0427(4) Uani 1 1 d . . . . .
C36 C 0.73183(10) 0.30263(13) 0.73928(8) 0.0363(4) Uani 1 1 d . . . . .
H36 H 0.7315 0.3052 0.7813 0.044 Uiso 1 1 calc R U . . .
C37 C 0.72719(13) 0.28638(17) 0.54914(10) 0.0552(5) Uani 1 1 d . . . . .
H37A H 0.6664 0.2979 0.5220 0.083 Uiso 1 1 calc R U . . .
H37B H 0.7472 0.2168 0.5404 0.083 Uiso 1 1 calc R U . . .
H37C H 0.7652 0.3411 0.5410 0.083 Uiso 1 1 calc R U . . .
C38 C 0.70089(13) 0.10748(15) 0.74133(11) 0.0582(5) Uani 1 1 d . . . . .
H38A H 0.7534 0.0916 0.7771 0.087 Uiso 1 1 calc R U . . .
H38B H 0.6879 0.0478 0.7121 0.087 Uiso 1 1 calc R U . . .
H38C H 0.6507 0.1197 0.7561 0.087 Uiso 1 1 calc R U . . .
C39 C 0.70106(9) 0.59851(12) 0.69820(7) 0.0284(3) Uani 1 1 d . . . . .
C40 C 0.60877(9) 0.58951(13) 0.67954(7) 0.0323(3) Uani 1 1 d . . . . .
H40 H 0.5845 0.5318 0.6952 0.039 Uiso 1 1 calc R U . . .
C41 C 0.55116(10) 0.66033(13) 0.63942(8) 0.0360(4) Uani 1 1 d . . . . .
C42 C 0.58625(11) 0.74203(14) 0.61371(8) 0.0386(4) Uani 1 1 d . . . . .
H42 H 0.5478 0.7910 0.5861 0.046 Uiso 1 1 calc R U . . .
C43 C 0.67676(11) 0.75290(13) 0.62791(8) 0.0361(4) Uani 1 1 d . . . . .
C44 C 0.73223(10) 0.68190(12) 0.67009(7) 0.0311(3) Uani 1 1 d . . . . .
H44 H 0.7940 0.6905 0.6803 0.037 Uiso 1 1 calc R U . . .
C45 C 0.45234(10) 0.64927(16) 0.62391(9) 0.0470(4) Uani 1 1 d . . . . .
H45A H 0.4276 0.7166 0.6316 0.070 Uiso 1 1 calc R U . . .
H45B H 0.4398 0.5944 0.6504 0.070 Uiso 1 1 calc R U . . .
H45C H 0.4258 0.6296 0.5797 0.070 Uiso 1 1 calc R U . . .
C46 C 0.71393(13) 0.83878(16) 0.59704(9) 0.0500(5) Uani 1 1 d . . . . .
H46A H 0.7048 0.9077 0.6137 0.075 Uiso 1 1 calc R U . . .
H46B H 0.6839 0.8373 0.5516 0.075 Uiso 1 1 calc R U . . .
H46C H 0.7771 0.8269 0.6059 0.075 Uiso 1 1 calc R U . . .
B1 B 0.76478(10) 0.51243(14) 0.74678(8) 0.0281(4) Uani 1 1 d . . . . .

loop_
_atom_site_aniso_label
_atom_site_aniso_U_11
_atom_site_aniso_U_22
_atom_site_aniso_U_33
_atom_site_aniso_U_23
_atom_site_aniso_U_13
_atom_site_aniso_U_12
Al1 0.0263(2) 0.0338(3) 0.0380(3) -0.00355(19) 0.01043(18) 0.00177(18)
N1 0.0305(6) 0.0314(7) 0.0291(7) 0.0019(5) 0.0105(5) 0.0016(5)
N2 0.0243(6) 0.0294(7) 0.0345(7) 0.0041(5) 0.0081(5) 0.0010(5)
N3 0.0255(6) 0.0392(8) 0.0372(8) -0.0042(6) 0.0109(5) -0.0018(5)
N4 0.0278(6) 0.0296(7) 0.0359(7) -0.0019(5) 0.0087(5) -0.0022(5)
C1 0.0235(6) 0.0313(9) 0.0331(8) 0.0018(6) 0.0099(6) 0.0024(6)
C2 0.0509(10) 0.0359(10) 0.0317(9) 0.0030(7) 0.0110(7) 0.0028(7)
C3 0.0301(7) 0.0315(9) 0.0333(9) -0.0010(6) 0.0127(6) -0.0017(6)
C4 0.0473(9) 0.0335(9) 0.0372(9) 0.0002(7) 0.0146(7) -0.0016(7)
C5 0.0272(7) 0.0340(9) 0.0324(8) 0.0008(6) 0.0103(6) -0.0018(6)
C6 0.0422(9) 0.0398(10) 0.0345(9) 0.0021(7) 0.0053(7) -0.0034(7)
C7 0.0347(8) 0.0329(9) 0.0425(10) 0.0074(7) 0.0069(7) 0.0015(7)
C8 0.0264(7) 0.0308(8) 0.0341(8) -0.0044(6) 0.0092(6) -0.0026(6)
C9 0.0371(8) 0.0596(12) 0.0393(10) -0.0033(8) 0.0168(7) -0.0008(8)
C10 0.0239(7) 0.0354(9) 0.0503(10) -0.0036(7) 0.0108(7) -0.0027(6)
C11 0.0298(8) 0.0585(13) 0.0667(13) 0.0003(10) 0.0210(8) 0.0008(8)
C12 0.0239(7) 0.0318(9) 0.0464(10) -0.0017(7) 0.0081(6) -0.0022(6)
C13 0.0308(8) 0.0472(11) 0.0563(12) 0.0072(9) 0.0027(8) -0.0004(7)
C14 0.0406(8) 0.0376(10) 0.0375(9) 0.0008(7) 0.0144(7) 0.0016(7)
C15 0.0267(7) 0.0246(8) 0.0356(9) -0.0012(6) 0.0094(6) -0.0050(6)
C16 0.0275(7) 0.0294(8) 0.0394(9) 0.0027(6) 0.0120(6) -0.0002(6)
C17 0.0334(8) 0.0323(9) 0.0432(10) 0.0085(7) 0.0129(7) -0.0004(6)
C18 0.0416(9) 0.0383(10) 0.0445(10) 0.0102(7) 0.0211(7) -0.0007(7)
C19 0.0354(8) 0.0339(9) 0.0485(10) 0.0052(7) 0.0191(7) 0.0007(7)
C20 0.0286(7) 0.0282(8) 0.0380(9) 0.0030(6) 0.0108(6) 0.0007(6)
C21 0.0420(9) 0.0488(11) 0.0507(11) 0.0197(9) 0.0167(8) 0.0060(8)
C22 0.0496(10) 0.0577(13) 0.0629(13) 0.0174(10) 0.0332(9) 0.0142(9)
C23 0.0252(7) 0.0274(8) 0.0259(7) 0.0037(6) 0.0066(5) -0.0003(6)
C24 0.0259(7) 0.0276(8) 0.0290(8) 0.0025(6) 0.0089(6) 0.0008(6)
C25 0.0279(7) 0.0287(8) 0.0263(8) 0.0037(6) 0.0064(6) -0.0033(6)
C26 0.0221(6) 0.0351(9) 0.0313(8) 0.0040(6) 0.0039(6) -0.0033(6)
C27 0.0253(7) 0.0346(9) 0.0288(8) 0.0031(6) 0.0072(6) 0.0015(6)
C28 0.0261(7) 0.0284(8) 0.0282(8) -0.0005(6) 0.0067(6) -0.0020(6)
C29 0.0313(7) 0.0332(9) 0.0355(9) -0.0014(6) 0.0049(6) -0.0046(6)
C30 0.0256(7) 0.0464(10) 0.0411(10) -0.0036(7) 0.0075(6) 0.0030(7)
C31 0.0183(6) 0.0305(9) 0.0432(9) -0.0028(6) 0.0070(6) -0.0001(6)
C32 0.0219(6) 0.0330(9) 0.0450(10) -0.0068(7) 0.0099(6) -0.0022(6)
C33 0.0231(7) 0.0426(10) 0.0534(11) -0.0152(8) 0.0121(7) -0.0003(6)
C34 0.0269(7) 0.0326(10) 0.0691(13) -0.0165(8) 0.0093(8) 0.0011(6)
C35 0.0280(7) 0.0282(9) 0.0666(13) -0.0026(8) 0.0080(7) 0.0007(6)
C36 0.0261(7) 0.0313(9) 0.0475(10) -0.0003(7) 0.0067(7) -0.0001(6)
C37 0.0477(10) 0.0586(13) 0.0637(13) -0.0292(10) 0.0241(9) -0.0071(9)
C38 0.0514(11) 0.0301(11) 0.0866(16) 0.0021(9) 0.0137(10) -0.0019(8)
C39 0.0275(7) 0.0271(8) 0.0292(8) -0.0053(6) 0.0071(6) -0.0007(6)
C40 0.0278(7) 0.0302(9) 0.0359(9) -0.0032(6) 0.0064(6) -0.0020(6)
C41 0.0295(7) 0.0374(9) 0.0341(9) -0.0077(7) 0.0007(6) 0.0026(7)
C42 0.0399(8) 0.0358(10) 0.0323(9) -0.0003(7) 0.0011(7) 0.0079(7)
C43 0.0408(8) 0.0346(9) 0.0297(8) -0.0005(6) 0.0070(7) 0.0007(7)
C44 0.0290(7) 0.0326(9) 0.0294(8) -0.0023(6) 0.0067(6) -0.0003(6)
C45 0.0301(8) 0.0490(11) 0.0513(11) -0.0027(8) -0.0012(7) 0.0037(7)
C46 0.0537(11) 0.0468(12) 0.0436(11) 0.0121(8) 0.0076(8) -0.0024(9)
B1 0.0217(7) 0.0287(9) 0.0332(9) -0.0008(7) 0.0077(6) -0.0018(6)

loop_
_atom_type_symbol
_atom_type_description
_atom_type_scat_dispersion_real
_atom_type_scat_dispersion_imag
_atom_type_scat_source
C C 0.0181 0.0091 'International Tables Vol C Tables 4.2.6.8 and 6.1.1.4'
H H 0.0000 0.0000 'International Tables Vol C Tables 4.2.6.8 and 6.1.1.4'
Al Al 0.2130 0.2455 'International Tables Vol C Tables 4.2.6.8 and 6.1.1.4'
B B 0.0090 0.0039 'International Tables Vol C Tables 4.2.6.8 and 6.1.1.4'
N N 0.0311 0.0180 'International Tables Vol C Tables 4.2.6.8 and 6.1.1.4'

loop_
_geom_angle_atom_site_label_1
_geom_angle_atom_site_label_2
_geom_angle_atom_site_label_3
_geom_angle
_geom_angle_site_symmetry_1
_geom_angle_site_symmetry_3
_geom_angle_publ_flag
H1 Al1 H2 115.8(10) . . ?
C1 Al1 H1 110.8(7) . . ?
C1 Al1 H2 108.4(7) . . ?
C8 Al1 H1 107.9(7) . . ?
C8 Al1 H2 110.2(7) . . ?
C8 Al1 C1 102.92(7) . . ?
C1 N1 C2 124.66(13) . . ?
C1 N1 C3 111.77(13) . . ?
C3 N1 C2 123.55(14) . . ?
C1 N2 C5 111.34(13) . . ?
C1 N2 C7 125.29(13) . . ?
C5 N2 C7 123.35(13) . . ?
C8 N3 C9 124.83(13) . . ?
C8 N3 C10 110.90(14) . . ?
C10 N3 C9 124.27(13) . . ?
C8 N4 C12 111.15(13) . . ?
C8 N4 C14 125.75(13) . . ?
C12 N4 C14 122.96(14) . . ?
N1 C1 Al1 125.85(11) . . ?
N1 C1 N2 104.39(13) . . ?
N2 C1 Al1 129.75(12) . . ?
N1 C2 H2A 109.5 . . ?
N1 C2 H2B 109.5 . . ?
N1 C2 H2C 109.5 . . ?
H2A C2 H2B 109.5 . . ?
H2A C2 H2C 109.5 . . ?
H2B C2 H2C 109.5 . . ?
N1 C3 C4 122.67(14) . . ?
C5 C3 N1 106.03(14) . . ?
C5 C3 C4 131.28(15) . . ?
C3 C4 H4A 109.5 . . ?
C3 C4 H4B 109.5 . . ?
C3 C4 H4C 109.5 . . ?
H4A C4 H4B 109.5 . . ?
H4A C4 H4C 109.5 . . ?
H4B C4 H4C 109.5 . . ?
N2 C5 C6 122.18(14) . . ?
C3 C5 N2 106.47(14) . . ?
C3 C5 C6 131.33(15) . . ?
C5 C6 H6A 109.5 . . ?
C5 C6 H6B 109.5 . . ?
C5 C6 H6C 109.5 . . ?
H6A C6 H6B 109.5 . . ?
H6A C6 H6C 109.5 . . ?
H6B C6 H6C 109.5 . . ?
N2 C7 H7A 109.5 . . ?
N2 C7 H7B 109.5 . . ?
N2 C7 H7C 109.5 . . ?
H7A C7 H7B 109.5 . . ?
H7A C7 H7C 109.5 . . ?
H7B C7 H7C 109.5 . . ?
N3 C8 Al1 125.02(12) . . ?
N3 C8 N4 104.74(13) . . ?
N4 C8 Al1 130.13(11) . . ?
N3 C9 H9A 109.5 . . ?
N3 C9 H9B 109.5 . . ?
N3 C9 H9C 109.5 . . ?
H9A C9 H9B 109.5 . . ?
H9A C9 H9C 109.5 . . ?
H9B C9 H9C 109.5 . . ?
N3 C10 C11 122.26(16) . . ?
C12 C10 N3 106.61(14) . . ?
C12 C10 C11 131.12(16) . . ?
C10 C11 H11A 109.5 . . ?
C10 C11 H11B 109.5 . . ?
C10 C11 H11C 109.5 . . ?
H11A C11 H11B 109.5 . . ?
H11A C11 H11C 109.5 . . ?
H11B C11 H11C 109.5 . . ?
N4 C12 C13 122.30(15) . . ?
C10 C12 N4 106.59(14) . . ?
C10 C12 C13 131.10(15) . . ?
C12 C13 H13A 109.5 . . ?
C12 C13 H13B 109.5 . . ?
C12 C13 H13C 109.5 . . ?
H13A C13 H13B 109.5 . . ?
H13A C13 H13C 109.5 . . ?
H13B C13 H13C 109.5 . . ?
N4 C14 H14A 109.5 . . ?
N4 C14 H14B 109.5 . . ?
N4 C14 H14C 109.5 . . ?
H14A C14 H14B 109.5 . . ?
H14A C14 H14C 109.5 . . ?
H14B C14 H14C 109.5 . . ?
C16 C15 B1 117.43(13) . . ?
C20 C15 C16 114.86(14) . . ?
C20 C15 B1 127.46(14) . . ?
C15 C16 H16 118.0 . . ?
C17 C16 C15 124.00(14) . . ?
C17 C16 H16 118.0 . . ?
C16 C17 C18 118.38(15) . . ?
C16 C17 C21 120.61(15) . . ?
C18 C17 C21 120.99(15) . . ?
C17 C18 H18 119.7 . . ?
C19 C18 C17 120.53(15) . . ?
C19 C18 H18 119.7 . . ?
C18 C19 C20 118.97(15) . . ?
C18 C19 C22 120.42(16) . . ?
C20 C19 C22 120.60(15) . . ?
C15 C20 C19 123.19(15) . . ?
C15 C20 H20 118.4 . . ?
C19 C20 H20 118.4 . . ?
C17 C21 H21A 109.5 . . ?
C17 C21 H21B 109.5 . . ?
C17 C21 H21C 109.5 . . ?
H21A C21 H21B 109.5 . . ?
H21A C21 H21C 109.5 . . ?
H21B C21 H21C 109.5 . . ?
C19 C22 H22A 109.5 . . ?
C19 C22 H22B 109.5 . . ?
C19 C22 H22C 109.5 . . ?
H22A C22 H22B 109.5 . . ?
H22A C22 H22C 109.5 . . ?
H22B C22 H22C 109.5 . . ?
C24 C23 B1 119.56(13) . . ?
C28 C23 C24 115.42(13) . . ?
C28 C23 B1 124.80(13) . . ?
C23 C24 H24 118.2 . . ?
C25 C24 C23 123.65(14) . . ?
C25 C24 H24 118.2 . . ?
C24 C25 C26 118.18(14) . . ?
C24 C25 C29 121.69(14) . . ?
C26 C25 C29 120.12(13) . . ?
C25 C26 H26 119.5 . . ?
C27 C26 C25 121.04(13) . . ?
C27 C26 H26 119.5 . . ?
C26 C27 C28 118.75(14) . . ?
C26 C27 C30 120.20(13) . . ?
C28 C27 C30 121.05(14) . . ?
C23 C28 C27 122.93(14) . . ?
C23 C28 H28 118.5 . . ?
C27 C28 H28 118.5 . . ?
C25 C29 H29A 109.5 . . ?
C25 C29 H29B 109.5 . . ?
C25 C29 H29C 109.5 . . ?
H29A C29 H29B 109.5 . . ?
H29A C29 H29C 109.5 . . ?
H29B C29 H29C 109.5 . . ?
C27 C30 H30A 109.5 . . ?
C27 C30 H30B 109.5 . . ?
C27 C30 H30C 109.5 . . ?
H30A C30 H30B 109.5 . . ?
H30A C30 H30C 109.5 . . ?
H30B C30 H30C 109.5 . . ?
C32 C31 C36 115.17(15) . . ?
C32 C31 B1 120.41(14) . . ?
C36 C31 B1 124.42(14) . . ?
C31 C32 H32 118.3 . . ?
C33 C32 C31 123.47(16) . . ?
C33 C32 H32 118.3 . . ?
C32 C33 C37 121.34(17) . . ?
C34 C33 C32 118.49(17) . . ?
C34 C33 C37 120.12(16) . . ?
C33 C34 H34 119.5 . . ?
C35 C34 C33 120.91(16) . . ?
C35 C34 H34 119.5 . . ?
C34 C35 C36 118.76(17) . . ?
C34 C35 C38 121.09(17) . . ?
C36 C35 C38 120.14(18) . . ?
C31 C36 H36 118.4 . . ?
C35 C36 C31 123.20(17) . . ?
C35 C36 H36 118.4 . . ?
C33 C37 H37A 109.5 . . ?
C33 C37 H37B 109.5 . . ?
C33 C37 H37C 109.5 . . ?
H37A C37 H37B 109.5 . . ?
H37A C37 H37C 109.5 . . ?
H37B C37 H37C 109.5 . . ?
C35 C38 H38A 109.5 . . ?
C35 C38 H38B 109.5 . . ?
C35 C38 H38C 109.5 . . ?
H38A C38 H38B 109.5 . . ?
H38A C38 H38C 109.5 . . ?
H38B C38 H38C 109.5 . . ?
C40 C39 B1 120.77(14) . . ?
C44 C39 C40 114.92(14) . . ?
C44 C39 B1 124.25(13) . . ?
C39 C40 H40 118.1 . . ?
C41 C40 C39 123.71(15) . . ?
C41 C40 H40 118.1 . . ?
C40 C41 C42 118.46(15) . . ?
C40 C41 C45 120.99(16) . . ?
C42 C41 C45 120.54(15) . . ?
C41 C42 H42 119.6 . . ?
C43 C42 C41 120.86(15) . . ?
C43 C42 H42 119.6 . . ?
C42 C43 C44 118.68(15) . . ?
C42 C43 C46 120.30(15) . . ?
C44 C43 C46 121.01(15) . . ?
C39 C44 H44 118.4 . . ?
C43 C44 C39 123.27(14) . . ?
C43 C44 H44 118.4 . . ?
C41 C45 H45A 109.5 . . ?
C41 C45 H45B 109.5 . . ?
C41 C45 H45C 109.5 . . ?
H45A C45 H45B 109.5 . . ?
H45A C45 H45C 109.5 . . ?
H45B C45 H45C 109.5 . . ?
C43 C46 H46A 109.5 . . ?
C43 C46 H46B 109.5 . . ?
C43 C46 H46C 109.5 . . ?
H46A C46 H46B 109.5 . . ?
H46A C46 H46C 109.5 . . ?
H46B C46 H46C 109.5 . . ?
C23 B1 C15 106.08(12) . . ?
C31 B1 C15 108.34(12) . . ?
C31 B1 C23 110.47(12) . . ?
C39 B1 C15 113.24(12) . . ?
C39 B1 C23 111.58(12) . . ?
C39 B1 C31 107.11(12) . . ?

loop_
_geom_bond_atom_site_label_1
_geom_bond_atom_site_label_2
_geom_bond_distance
_geom_bond_site_symmetry_2
_geom_bond_publ_flag
Al1 H1 1.495(18) . ?
Al1 H2 1.508(19) . ?
Al1 C1 2.0281(17) . ?
Al1 C8 2.0203(16) . ?
N1 C1 1.346(2) . ?
N1 C2 1.462(2) . ?
N1 C3 1.389(2) . ?
N2 C1 1.357(2) . ?
N2 C5 1.385(2) . ?
N2 C7 1.458(2) . ?
N3 C8 1.3517(19) . ?
N3 C9 1.461(2) . ?
N3 C10 1.389(2) . ?
N4 C8 1.353(2) . ?
N4 C12 1.3832(19) . ?
N4 C14 1.465(2) . ?
C2 H2A 0.9800 . ?
C2 H2B 0.9800 . ?
C2 H2C 0.9800 . ?
C3 C4 1.484(2) . ?
C3 C5 1.359(2) . ?
C4 H4A 0.9800 . ?
C4 H4B 0.9800 . ?
C4 H4C 0.9800 . ?
C5 C6 1.490(2) . ?
C6 H6A 0.9800 . ?
C6 H6B 0.9800 . ?
C6 H6C 0.9800 . ?
C7 H7A 0.9800 . ?
C7 H7B 0.9800 . ?
C7 H7C 0.9800 . ?
C9 H9A 0.9800 . ?
C9 H9B 0.9800 . ?
C9 H9C 0.9800 . ?
C10 C11 1.492(2) . ?
C10 C12 1.350(2) . ?
C11 H11A 0.9800 . ?
C11 H11B 0.9800 . ?
C11 H11C 0.9800 . ?
C12 C13 1.492(2) . ?
C13 H13A 0.9800 . ?
C13 H13B 0.9800 . ?
C13 H13C 0.9800 . ?
C14 H14A 0.9800 . ?
C14 H14B 0.9800 . ?
C14 H14C 0.9800 . ?
C15 C16 1.408(2) . ?
C15 C20 1.399(2) . ?
C15 B1 1.656(2) . ?
C16 H16 0.9500 . ?
C16 C17 1.384(2) . ?
C17 C18 1.397(2) . ?
C17 C21 1.516(2) . ?
C18 H18 0.9500 . ?
C18 C19 1.387(2) . ?
C19 C20 1.399(2) . ?
C19 C22 1.516(2) . ?
C20 H20 0.9500 . ?
C21 H21A 0.9800 . ?
C21 H21B 0.9800 . ?
C21 H21C 0.9800 . ?
C22 H22A 0.9800 . ?
C22 H22B 0.9800 . ?
C22 H22C 0.9800 . ?
C23 C24 1.405(2) . ?
C23 C28 1.401(2) . ?
C23 B1 1.649(2) . ?
C24 H24 0.9500 . ?
C24 C25 1.393(2) . ?
C25 C26 1.395(2) . ?
C25 C29 1.507(2) . ?
C26 H26 0.9500 . ?
C26 C27 1.386(2) . ?
C27 C28 1.403(2) . ?
C27 C30 1.512(2) . ?
C28 H28 0.9500 . ?
C29 H29A 0.9800 . ?
C29 H29B 0.9800 . ?
C29 H29C 0.9800 . ?
C30 H30A 0.9800 . ?
C30 H30B 0.9800 . ?
C30 H30C 0.9800 . ?
C31 C32 1.400(2) . ?
C31 C36 1.406(2) . ?
C31 B1 1.648(2) . ?
C32 H32 0.9500 . ?
C32 C33 1.396(2) . ?
C33 C34 1.392(3) . ?
C33 C37 1.502(3) . ?
C34 H34 0.9500 . ?
C34 C35 1.382(3) . ?
C35 C36 1.397(2) . ?
C35 C38 1.516(3) . ?
C36 H36 0.9500 . ?
C37 H37A 0.9800 . ?
C37 H37B 0.9800 . ?
C37 H37C 0.9800 . ?
C38 H38A 0.9800 . ?
C38 H38B 0.9800 . ?
C38 H38C 0.9800 . ?
C39 C40 1.408(2) . ?
C39 C44 1.406(2) . ?
C39 B1 1.645(2) . ?
C40 H40 0.9500 . ?
C40 C41 1.391(2) . ?
C41 C42 1.392(2) . ?
C41 C45 1.517(2) . ?
C42 H42 0.9500 . ?
C42 C43 1.390(2) . ?
C43 C44 1.398(2) . ?
C43 C46 1.515(2) . ?
C44 H44 0.9500 . ?
C45 H45A 0.9800 . ?
C45 H45B 0.9800 . ?
C45 H45C 0.9800 . ?
C46 H46A 0.9800 . ?
C46 H46B 0.9800 . ?
C46 H46C 0.9800 . ?

loop_
_geom_torsion_atom_site_label_1
_geom_torsion_atom_site_label_2
_geom_torsion_atom_site_label_3
_geom_torsion_atom_site_label_4
_geom_torsion
_geom_torsion_site_symmetry_1
_geom_torsion_site_symmetry_2
_geom_torsion_site_symmetry_3
_geom_torsion_site_symmetry_4
_geom_torsion_publ_flag
N1 C3 C5 N2 0.76(15) . . . . ?
N1 C3 C5 C6 -177.60(15) . . . . ?
N3 C10 C12 N4 0.23(18) . . . . ?
N3 C10 C12 C13 -179.09(17) . . . . ?
C1 N1 C3 C4 177.85(14) . . . . ?
C1 N1 C3 C5 -0.47(16) . . . . ?
C1 N2 C5 C3 -0.83(16) . . . . ?
C1 N2 C5 C6 177.71(14) . . . . ?
C2 N1 C1 Al1 2.5(2) . . . . ?
C2 N1 C1 N2 -178.66(13) . . . . ?
C2 N1 C3 C4 -3.5(2) . . . . ?
C2 N1 C3 C5 178.18(14) . . . . ?
C3 N1 C1 Al1 -178.84(10) . . . . ?
C3 N1 C1 N2 -0.03(15) . . . . ?
C4 C3 C5 N2 -177.36(15) . . . . ?
C4 C3 C5 C6 4.3(3) . . . . ?
C5 N2 C1 Al1 179.27(10) . . . . ?
C5 N2 C1 N1 0.53(15) . . . . ?
C7 N2 C1 Al1 0.9(2) . . . . ?
C7 N2 C1 N1 -177.84(13) . . . . ?
C7 N2 C5 C3 177.58(13) . . . . ?
C7 N2 C5 C6 -3.9(2) . . . . ?
C8 N3 C10 C11 -179.09(16) . . . . ?
C8 N3 C10 C12 0.25(19) . . . . ?
C8 N4 C12 C10 -0.65(18) . . . . ?
C8 N4 C12 C13 178.75(15) . . . . ?
C9 N3 C8 Al1 -3.7(2) . . . . ?
C9 N3 C8 N4 179.74(15) . . . . ?
C9 N3 C10 C11 0.5(3) . . . . ?
C9 N3 C10 C12 179.89(15) . . . . ?
C10 N3 C8 Al1 175.91(11) . . . . ?
C10 N3 C8 N4 -0.63(17) . . . . ?
C11 C10 C12 N4 179.49(18) . . . . ?
C11 C10 C12 C13 0.2(3) . . . . ?
C12 N4 C8 Al1 -175.51(12) . . . . ?
C12 N4 C8 N3 0.79(17) . . . . ?
C14 N4 C8 Al1 8.8(2) . . . . ?
C14 N4 C8 N3 -174.88(14) . . . . ?
C14 N4 C12 C10 175.15(14) . . . . ?
C14 N4 C12 C13 -5.4(2) . . . . ?
C15 C16 C17 C18 -2.6(3) . . . . ?
C15 C16 C17 C21 176.11(16) . . . . ?
C16 C15 C20 C19 -2.1(2) . . . . ?
C16 C15 B1 C23 -49.36(17) . . . . ?
C16 C15 B1 C31 69.26(16) . . . . ?
C16 C15 B1 C39 -172.07(13) . . . . ?
C16 C17 C18 C19 0.5(3) . . . . ?
C17 C18 C19 C20 0.6(3) . . . . ?
C17 C18 C19 C22 180.00(18) . . . . ?
C18 C19 C20 C15 0.3(3) . . . . ?
C20 C15 C16 C17 3.3(2) . . . . ?
C20 C15 B1 C23 136.71(15) . . . . ?
C20 C15 B1 C31 -104.67(17) . . . . ?
C20 C15 B1 C39 14.0(2) . . . . ?
C21 C17 C18 C19 -178.19(17) . . . . ?
C22 C19 C20 C15 -179.10(16) . . . . ?
C23 C24 C25 C26 2.2(2) . . . . ?
C23 C24 C25 C29 -176.18(14) . . . . ?
C24 C23 C28 C27 0.4(2) . . . . ?
C24 C23 B1 C15 -57.58(17) . . . . ?
C24 C23 B1 C31 -174.79(13) . . . . ?
C24 C23 B1 C39 66.18(17) . . . . ?
C24 C25 C26 C27 -0.4(2) . . . . ?
C25 C26 C27 C28 -1.2(2) . . . . ?
C25 C26 C27 C30 178.69(14) . . . . ?
C26 C27 C28 C23 1.3(2) . . . . ?
C28 C23 C24 C25 -2.1(2) . . . . ?
C28 C23 B1 C15 116.75(15) . . . . ?
C28 C23 B1 C31 -0.5(2) . . . . ?
C28 C23 B1 C39 -119.50(15) . . . . ?
C29 C25 C26 C27 178.00(14) . . . . ?
C30 C27 C28 C23 -178.67(14) . . . . ?
C31 C32 C33 C34 -0.5(2) . . . . ?
C31 C32 C33 C37 177.01(15) . . . . ?
C32 C31 C36 C35 0.1(2) . . . . ?
C32 C31 B1 C15 170.11(12) . . . . ?
C32 C31 B1 C23 -74.09(17) . . . . ?
C32 C31 B1 C39 47.63(17) . . . . ?
C32 C33 C34 C35 0.2(2) . . . . ?
C33 C34 C35 C36 0.3(2) . . . . ?
C33 C34 C35 C38 179.44(15) . . . . ?
C34 C35 C36 C31 -0.4(2) . . . . ?
C36 C31 C32 C33 0.3(2) . . . . ?
C36 C31 B1 C15 -10.07(18) . . . . ?
C36 C31 B1 C23 105.73(16) . . . . ?
C36 C31 B1 C39 -132.55(14) . . . . ?
C37 C33 C34 C35 -177.34(15) . . . . ?
C38 C35 C36 C31 -179.61(15) . . . . ?
C39 C40 C41 C42 3.2(2) . . . . ?
C39 C40 C41 C45 -176.73(15) . . . . ?
C40 C39 C44 C43 1.5(2) . . . . ?
C40 C39 B1 C15 -55.92(19) . . . . ?
C40 C39 B1 C23 -175.53(13) . . . . ?
C40 C39 B1 C31 63.45(17) . . . . ?
C40 C41 C42 C43 -0.2(2) . . . . ?
C41 C42 C43 C44 -1.9(2) . . . . ?
C41 C42 C43 C46 176.86(16) . . . . ?
C42 C43 C44 C39 1.2(2) . . . . ?
C44 C39 C40 C41 -3.8(2) . . . . ?
C44 C39 B1 C15 127.13(15) . . . . ?
C44 C39 B1 C23 7.5(2) . . . . ?
C44 C39 B1 C31 -113.50(15) . . . . ?
C45 C41 C42 C43 179.73(16) . . . . ?
C46 C43 C44 C39 -177.56(16) . . . . ?
B1 C15 C16 C17 -171.41(15) . . . . ?
B1 C15 C20 C19 171.95(15) . . . . ?
B1 C23 C24 C25 172.72(14) . . . . ?
B1 C23 C28 C27 -174.17(14) . . . . ?
B1 C31 C32 C33 -179.86(13) . . . . ?
B1 C31 C36 C35 -179.69(14) . . . . ?
B1 C39 C40 C41 178.99(14) . . . . ?
B1 C39 C44 C43 178.66(15) . . . . ?
